data_4102090
loop_
_publ_author_name
'Benjamin F. Wicker'
'Jennifer Scott'
'Jos\'e G. Andino'
'Xinfeng Gao'
'Hyunsoo Park'
'Maren Pink'
'Daniel J. Mindiola'

_publ_section_title
;
 Phosphinidene Complexes of Scandium: Powerful PAr Group-Transfer Vehicles
 to Organic and Inorganic Substrates
;
_journal_name_full 'Journal of the American Chemical Society'
_journal_page_first 3691
_journal_page_last 3693
_journal_paper_doi 10.1021/ja100214e
_journal_volume 132
_journal_year 2010
_chemical_formula_moiety 'C82 H126 N2 P6 Sc2, 3 C5 H12'
_chemical_formula_sum 'C97 H162 N2 P6 Sc2'
_chemical_formula_weight 1632.03
_chemical_name_systematic
; 
 ? 
;
_space_group_IT_number 15
_symmetry_cell_setting monoclinic
_symmetry_space_group_name_Hall '-C 2yc'
_symmetry_space_group_name_H-M 'C 1 2/c 1'
_atom_sites_solution_hydrogens geom
_atom_sites_solution_primary direct
_atom_sites_solution_secondary difmap
_audit_creation_method SHELXL-97
_cell_angle_alpha 90.00
_cell_angle_beta 112.1020(10)
_cell_angle_gamma 90.00
_cell_formula_units_Z 4
_cell_length_a 34.304(3)
_cell_length_b 19.0827(15)
_cell_length_c 16.4790(13)
_cell_measurement_reflns_used 9794
_cell_measurement_temperature 150(2)
_cell_measurement_theta_max 25.7
_cell_measurement_theta_min 2.5
_cell_volume 9994.7(14)
_computing_cell_refinement 'APEX II v.2.2 (Bruker, 2007)'
_computing_data_collection 'APEX II v.2.2 (Bruker, 2007)'
_computing_data_reduction 'APEX II v.2.2 (Bruker, 2007)'
_computing_molecular_graphics 'SHELXTL (Bruker, 2008)'
_computing_publication_material 'SHELXTL (Bruker, 2008)'
_computing_structure_refinement 'SHELXL-97 (Sheldrick, 2008)'
_computing_structure_solution 'SIR-2004 (Burla et al., 2005)'
_diffrn_ambient_temperature 150(2)
_diffrn_detector 'CCD area detector'
_diffrn_detector_area_resol_mean 83.33
_diffrn_detector_type 'Bruker APEXII'
_diffrn_measured_fraction_theta_full 0.997
_diffrn_measured_fraction_theta_max 0.997
_diffrn_measurement_details '0.30 degree frames measured for 120 seconds each'
_diffrn_measurement_device 'APEX Kappa Duo'
_diffrn_measurement_device_type Kappa
_diffrn_measurement_method 'omega and phi scans'
_diffrn_radiation_monochromator graphite
_diffrn_radiation_source 'fine-focus sealed tube'
_diffrn_radiation_type MoK\a
_diffrn_radiation_wavelength 0.71073
_diffrn_reflns_av_R_equivalents 0.0430
_diffrn_reflns_av_sigmaI/netI 0.0262
_diffrn_reflns_limit_h_max 41
_diffrn_reflns_limit_h_min -41
_diffrn_reflns_limit_k_max 23
_diffrn_reflns_limit_k_min -23
_diffrn_reflns_limit_l_max 20
_diffrn_reflns_limit_l_min -20
_diffrn_reflns_number 79104
_diffrn_reflns_theta_full 25.73
_diffrn_reflns_theta_max 25.73
_diffrn_reflns_theta_min 1.24
_exptl_absorpt_coefficient_mu 0.274
_exptl_absorpt_correction_T_max 0.9627
_exptl_absorpt_correction_T_min 0.9524
_exptl_absorpt_correction_type multi-scan
_exptl_absorpt_process_details 'SADABS, R. Blessing; 1995'
_exptl_crystal_colour red
_exptl_crystal_density_diffrn 1.085
_exptl_crystal_density_method 'not measured'
_exptl_crystal_description block
_exptl_crystal_F_000 3560
_exptl_crystal_size_max 0.18
_exptl_crystal_size_mid 0.17
_exptl_crystal_size_min 0.14
_refine_diff_density_max 0.765
_refine_diff_density_min -0.413
_refine_diff_density_rms 0.075
_refine_ls_extinction_method none
_refine_ls_goodness_of_fit_ref 1.130
_refine_ls_hydrogen_treatment constr
_refine_ls_matrix_type full
_refine_ls_number_parameters 487
_refine_ls_number_reflns 9512
_refine_ls_number_restraints 64
_refine_ls_restrained_S_all 1.160
_refine_ls_R_factor_all 0.0807
_refine_ls_R_factor_gt 0.0523
_refine_ls_shift/su_max 0.002
_refine_ls_shift/su_mean 0.000
_refine_ls_structure_factor_coef Fsqd
_refine_ls_weighting_details 'calc w=1/[\s^2^(Fo^2^)+(0.0820P)^2^+21.4247P] where P=(Fo^2^+2Fc^2^)/3'
_refine_ls_weighting_scheme calc
_refine_ls_wR_factor_gt 0.1429
_refine_ls_wR_factor_ref 0.1749
_reflns_number_gt 7054
_reflns_number_total 9512
_reflns_threshold_expression >2sigma(I)
_cod_data_source_file ja100214e_si_001.cif
_cod_data_source_block 08122
_cod_depositor_comments
;
The following automatic conversions were performed:

'_exptl_absorpt_correction_type' value 'multi-scans' was replaced
with the value 'multi-scan' as specified in the replacement file
'src/cod-tools/trunk/data/replacement-values/replacement_values.lst'.

Automatic conversion script
Id: cif_fix_values 5376 2017-05-30 11:51:03Z andrius 
;
_cod_database_code 4102090

loop_
_symmetry_equiv_pos_as_xyz
'x, y, z'
'-x, y, -z+1/2'
'x+1/2, y+1/2, z'
'-x+1/2, y+1/2, -z+1/2'
'-x, -y, -z'
'x, -y, z-1/2'
'-x+1/2, -y+1/2, -z'
'x+1/2, -y+1/2, z-1/2'

loop_
_atom_site_label
_atom_site_type_symbol
_atom_site_fract_x
_atom_site_fract_y
_atom_site_fract_z
_atom_site_U_iso_or_equiv
_atom_site_adp_type
_atom_site_occupancy
_atom_site_symmetry_multiplicity
_atom_site_calc_flag
_atom_site_refinement_flags
_atom_site_disorder_assembly
_atom_site_disorder_group
Sc1 Sc 0.553337(17) 0.25409(3) 0.24359(3) 0.02487(15) Uani 1 1 d . . .
P1 P 0.59032(3) 0.38775(4) 0.28828(5) 0.03138(19) Uani 1 1 d . . .
P2 P 0.56903(2) 0.11900(4) 0.18970(5) 0.02926(19) Uani 1 1 d . . .
P3 P 0.47677(2) 0.25643(4) 0.13693(5) 0.02836(19) Uani 1 1 d . . .
N1 N 0.61561(8) 0.25265(12) 0.23546(16) 0.0285(5) Uani 1 1 d . . .
C1 C 0.58809(11) 0.44502(16) 0.3772(2) 0.0394(7) Uani 1 1 d . . .
H1 H 0.6089 0.4838 0.3857 0.047 Uiso 1 1 calc R . .
C2 C 0.54424(13) 0.4776(2) 0.3475(3) 0.0587(10) Uani 1 1 d . . .
H2A H 0.5431 0.5105 0.3923 0.088 Uiso 1 1 calc R . .
H2B H 0.5233 0.4406 0.3391 0.088 Uiso 1 1 calc R . .
H2C H 0.5382 0.5027 0.2922 0.088 Uiso 1 1 calc R . .
C3 C 0.59921(12) 0.40695(18) 0.4647(2) 0.0452(8) Uani 1 1 d . . .
H3A H 0.5970 0.4396 0.5086 0.068 Uiso 1 1 calc R . .
H3B H 0.6281 0.3890 0.4839 0.068 Uiso 1 1 calc R . .
H3C H 0.5797 0.3678 0.4576 0.068 Uiso 1 1 calc R . .
C4 C 0.59009(12) 0.45148(16) 0.2015(2) 0.0415(8) Uani 1 1 d . . .
H4 H 0.5601 0.4603 0.1631 0.050 Uiso 1 1 calc R . .
C5 C 0.61061(16) 0.52295(19) 0.2349(3) 0.0631(11) Uani 1 1 d . . .
H5A H 0.6101 0.5516 0.1851 0.095 Uiso 1 1 calc R . .
H5B H 0.6398 0.5159 0.2750 0.095 Uiso 1 1 calc R . .
H5C H 0.5950 0.5469 0.2658 0.095 Uiso 1 1 calc R . .
C6 C 0.61139(12) 0.41755(19) 0.1450(2) 0.0464(8) Uani 1 1 d . . .
H6A H 0.6056 0.4455 0.0918 0.070 Uiso 1 1 calc R . .
H6B H 0.6004 0.3700 0.1288 0.070 Uiso 1 1 calc R . .
H6C H 0.6418 0.4154 0.1780 0.070 Uiso 1 1 calc R . .
C7 C 0.64375(10) 0.35425(15) 0.33050(19) 0.0314(6) Uani 1 1 d . . .
C8 C 0.67771(10) 0.38886(16) 0.3926(2) 0.0361(7) Uani 1 1 d . . .
H8 H 0.6730 0.4330 0.4138 0.043 Uiso 1 1 calc R . .
C9 C 0.71816(11) 0.36144(18) 0.4247(2) 0.0411(8) Uani 1 1 d . . .
C10 C 0.75418(12) 0.3994(2) 0.4932(3) 0.0569(10) Uani 1 1 d . . .
H10A H 0.7440 0.4433 0.5087 0.085 Uiso 1 1 calc R . .
H10B H 0.7760 0.4095 0.4698 0.085 Uiso 1 1 calc R . .
H10C H 0.7660 0.3699 0.5454 0.085 Uiso 1 1 calc R . .
C11 C 0.72392(10) 0.29660(18) 0.3916(2) 0.0393(7) Uani 1 1 d . . .
H11 H 0.7511 0.2760 0.4125 0.047 Uiso 1 1 calc R . .
C12 C 0.69094(10) 0.26174(16) 0.3293(2) 0.0334(7) Uani 1 1 d . . .
H12 H 0.6961 0.2179 0.3078 0.040 Uiso 1 1 calc R . .
C13 C 0.65004(9) 0.28904(15) 0.29672(18) 0.0295(6) Uani 1 1 d . . .
C14 C 0.62446(9) 0.21491(15) 0.17076(18) 0.0286(6) Uani 1 1 d . . .
C15 C 0.65254(10) 0.24042(16) 0.1329(2) 0.0342(7) Uani 1 1 d . . .
H15 H 0.6658 0.2845 0.1513 0.041 Uiso 1 1 calc R . .
C16 C 0.66101(10) 0.20268(17) 0.0699(2) 0.0379(7) Uani 1 1 d . . .
H16 H 0.6801 0.2214 0.0461 0.045 Uiso 1 1 calc R . .
C17 C 0.64222(10) 0.13764(17) 0.0402(2) 0.0357(7) Uani 1 1 d . . .
C18 C 0.65288(12) 0.09550(19) -0.0263(2) 0.0468(8) Uani 1 1 d . . .
H18A H 0.6609 0.1273 -0.0641 0.070 Uiso 1 1 calc R . .
H18B H 0.6283 0.0680 -0.0621 0.070 Uiso 1 1 calc R . .
H18C H 0.6764 0.0639 0.0041 0.070 Uiso 1 1 calc R . .
C19 C 0.61367(10) 0.11327(16) 0.07514(19) 0.0329(6) Uani 1 1 d . . .
H19 H 0.5999 0.0699 0.0549 0.039 Uiso 1 1 calc R . .
C20 C 0.60456(9) 0.15037(14) 0.13893(18) 0.0282(6) Uani 1 1 d . . .
C21 C 0.60207(10) 0.05204(15) 0.2691(2) 0.0350(7) Uani 1 1 d . . .
H21 H 0.5883 0.0415 0.3115 0.042 Uiso 1 1 calc R . .
C22 C 0.60769(12) -0.01766(17) 0.2282(2) 0.0459(8) Uani 1 1 d . . .
H22A H 0.6268 -0.0480 0.2738 0.069 Uiso 1 1 calc R . .
H22B H 0.6195 -0.0086 0.1835 0.069 Uiso 1 1 calc R . .
H22C H 0.5803 -0.0408 0.2010 0.069 Uiso 1 1 calc R . .
C23 C 0.64547(10) 0.08284(18) 0.3209(2) 0.0408(7) Uani 1 1 d . . .
H23A H 0.6607 0.0518 0.3700 0.061 Uiso 1 1 calc R . .
H23B H 0.6422 0.1291 0.3435 0.061 Uiso 1 1 calc R . .
H23C H 0.6613 0.0874 0.2826 0.061 Uiso 1 1 calc R . .
C24 C 0.53014(10) 0.06539(16) 0.1028(2) 0.0358(7) Uani 1 1 d . . .
H24 H 0.5453 0.0250 0.0894 0.043 Uiso 1 1 calc R . .
C25 C 0.49802(12) 0.0362(2) 0.1387(3) 0.0514(9) Uani 1 1 d . . .
H25A H 0.4773 0.0073 0.0938 0.077 Uiso 1 1 calc R . .
H25B H 0.4836 0.0752 0.1544 0.077 Uiso 1 1 calc R . .
H25C H 0.5126 0.0077 0.1907 0.077 Uiso 1 1 calc R . .
C26 C 0.50881(11) 0.10697(17) 0.0187(2) 0.0445(8) Uani 1 1 d . . .
H26A H 0.4871 0.0780 -0.0239 0.067 Uiso 1 1 calc R . .
H26B H 0.5298 0.1205 -0.0055 0.067 Uiso 1 1 calc R . .
H26C H 0.4958 0.1491 0.0315 0.067 Uiso 1 1 calc R . .
C27 C 0.45328(9) 0.25148(14) 0.01621(18) 0.0274(6) Uani 1 1 d . . .
C28 C 0.47330(10) 0.28314(16) -0.03657(19) 0.0338(7) Uani 1 1 d . . .
C29 C 0.45643(11) 0.27466(18) -0.1272(2) 0.0411(8) Uani 1 1 d . . .
H29 H 0.4702 0.2966 -0.1609 0.049 Uiso 1 1 calc R . .
C30 C 0.42043(11) 0.23549(18) -0.1706(2) 0.0410(8) Uani 1 1 d . . .
C31 C 0.40067(11) 0.20613(18) -0.1195(2) 0.0394(7) Uani 1 1 d . . .
H31 H 0.3756 0.1799 -0.1475 0.047 Uiso 1 1 calc R . .
C32 C 0.41591(10) 0.21338(16) -0.02832(19) 0.0332(7) Uani 1 1 d . . .
C33 C 0.51338(10) 0.32636(16) 0.0010(2) 0.0368(7) Uani 1 1 d . . .
H33 H 0.5250 0.3201 0.0660 0.044 Uiso 1 1 calc R . .
C34 C 0.54696(12) 0.3027(2) -0.0332(2) 0.0522(9) Uani 1 1 d . . .
H34A H 0.5528 0.2527 -0.0207 0.078 Uiso 1 1 calc R . .
H34B H 0.5728 0.3297 -0.0042 0.078 Uiso 1 1 calc R . .
H34C H 0.5368 0.3104 -0.0966 0.078 Uiso 1 1 calc R . .
C35 C 0.50278(13) 0.40407(19) -0.0183(3) 0.0554(10) Uani 1 1 d . . .
H35A H 0.4822 0.4183 0.0066 0.083 Uiso 1 1 calc R . .
H35B H 0.4910 0.4116 -0.0818 0.083 Uiso 1 1 calc R . .
H35C H 0.5284 0.4321 0.0080 0.083 Uiso 1 1 calc R . .
C36 C 0.40437(12) 0.2235(2) -0.2693(2) 0.0495(9) Uani 1 1 d . . .
H36 H 0.3790 0.1927 -0.2853 0.059 Uiso 1 1 calc R . .
C37 C 0.43623(13) 0.1857(2) -0.2964(2) 0.0542(10) Uani 1 1 d . . .
H37A H 0.4437 0.1410 -0.2650 0.081 Uiso 1 1 calc R . .
H37B H 0.4615 0.2147 -0.2820 0.081 Uiso 1 1 calc R . .
H37C H 0.4242 0.1769 -0.3596 0.081 Uiso 1 1 calc R . .
C38 C 0.39075(16) 0.2915(2) -0.3195(3) 0.0685(12) Uani 1 1 d . . .
H38A H 0.3689 0.3137 -0.3034 0.103 Uiso 1 1 calc R . .
H38B H 0.3796 0.2818 -0.3825 0.103 Uiso 1 1 calc R . .
H38C H 0.4150 0.3230 -0.3050 0.103 Uiso 1 1 calc R . .
C39 C 0.39012(10) 0.17762(17) 0.0172(2) 0.0358(7) Uani 1 1 d . . .
H39 H 0.4062 0.1806 0.0818 0.043 Uiso 1 1 calc R . .
C40 C 0.34827(11) 0.21596(19) -0.0038(3) 0.0479(8) Uani 1 1 d . . .
H40A H 0.3537 0.2654 0.0128 0.072 Uiso 1 1 calc R . .
H40B H 0.3328 0.1945 0.0291 0.072 Uiso 1 1 calc R . .
H40C H 0.3315 0.2125 -0.0667 0.072 Uiso 1 1 calc R . .
C41 C 0.38279(12) 0.10022(18) -0.0074(2) 0.0463(8) Uani 1 1 d . . .
H41A H 0.4099 0.0772 0.0039 0.069 Uiso 1 1 calc R . .
H41B H 0.3650 0.0960 -0.0697 0.069 Uiso 1 1 calc R . .
H41C H 0.3688 0.0778 0.0278 0.069 Uiso 1 1 calc R . .
C1S C 0.7119(9) 0.3679(12) 0.6808(14) 0.190(6) Uiso 0.50 1 d PDU A 1
H1S1 H 0.6890 0.4004 0.6500 0.286 Uiso 0.50 1 calc PR A 1
H1S2 H 0.7004 0.3264 0.6990 0.286 Uiso 0.50 1 calc PR A 1
H1S3 H 0.7261 0.3537 0.6417 0.286 Uiso 0.50 1 calc PR A 1
C2S C 0.7405(6) 0.4006(9) 0.7539(12) 0.154(5) Uiso 0.50 1 d PDU A 1
H2S1 H 0.7320 0.3956 0.8047 0.185 Uiso 0.50 1 calc PR A 1
H2S2 H 0.7690 0.3804 0.7692 0.185 Uiso 0.50 1 calc PR A 1
C3S C 0.7399(6) 0.4697(8) 0.7299(12) 0.157(5) Uiso 0.50 1 d PDU A 1
H3S1 H 0.7110 0.4882 0.7138 0.188 Uiso 0.50 1 calc PR A 1
H3S2 H 0.7473 0.4729 0.6776 0.188 Uiso 0.50 1 calc PR A 1
C4S C 0.7675(6) 0.5108(9) 0.7964(11) 0.151(5) Uiso 0.50 1 d PDU A 1
H4S1 H 0.7566 0.5177 0.8434 0.181 Uiso 0.50 1 calc PR A 1
H4S2 H 0.7953 0.4874 0.8219 0.181 Uiso 0.50 1 calc PR A 1
C5S C 0.7712(8) 0.5697(11) 0.7633(16) 0.192(6) Uiso 0.50 1 d PDU A 1
H5S1 H 0.7875 0.5636 0.7261 0.288 Uiso 0.50 1 calc PR A 1
H5S2 H 0.7857 0.6029 0.8104 0.288 Uiso 0.50 1 calc PR A 1
H5S3 H 0.7433 0.5879 0.7280 0.288 Uiso 0.50 1 calc PR A 1
C1D C 0.6850(7) 0.4097(13) 1.0089(15) 0.204(5) Uiso 0.50 1 d PDU B 2
H1D1 H 0.6646 0.3765 1.0156 0.306 Uiso 0.50 1 calc PR B 2
H1D2 H 0.6732 0.4313 0.9508 0.306 Uiso 0.50 1 calc PR B 2
H1D3 H 0.6911 0.4461 1.0539 0.306 Uiso 0.50 1 calc PR B 2
C2D C 0.7218(8) 0.3744(15) 1.0180(14) 0.204(5) Uiso 0.50 1 d PDU B 2
H2D1 H 0.7374 0.4026 0.9897 0.245 Uiso 0.50 1 calc PR B 2
H2D2 H 0.7143 0.3294 0.9860 0.245 Uiso 0.50 1 calc PR B 2
C3D C 0.7488(8) 0.3604(14) 1.1045(14) 0.243(8) Uiso 0.50 1 d PDU B 2
H3D1 H 0.7778 0.3533 1.1070 0.291 Uiso 0.50 1 calc PR B 2
H3D2 H 0.7397 0.3170 1.1253 0.291 Uiso 0.50 1 calc PR B 2
C4D C 0.7479(9) 0.4182(14) 1.1595(16) 0.254(9) Uiso 0.50 1 d PDU B 2
H4D1 H 0.7596 0.4614 1.1444 0.305 Uiso 0.50 1 calc PR B 2
H4D2 H 0.7192 0.4275 1.1575 0.305 Uiso 0.50 1 calc PR B 2
C5D C 0.7742(8) 0.3909(12) 1.2406(14) 0.192(6) Uiso 0.50 1 d PDU B 2
H5D1 H 0.7571 0.3664 1.2678 0.288 Uiso 0.50 1 calc PR B 2
H5D2 H 0.7896 0.4292 1.2788 0.288 Uiso 0.50 1 calc PR B 2
H5D3 H 0.7942 0.3580 1.2320 0.288 Uiso 0.50 1 calc PR B 2
C1E C 0.7100(9) 0.3436(13) 0.7083(14) 0.190(6) Uiso 0.50 1 d PDU C 3
H1E1 H 0.6797 0.3438 0.6739 0.286 Uiso 0.50 1 calc PR C 3
H1E2 H 0.7250 0.3273 0.6717 0.286 Uiso 0.50 1 calc PR C 3
H1E3 H 0.7193 0.3912 0.7291 0.286 Uiso 0.50 1 calc PR C 3
C2E C 0.7185(8) 0.2995(11) 0.7790(14) 0.193(7) Uiso 0.50 1 d PDU C 3
H2E1 H 0.7450 0.2731 0.7917 0.232 Uiso 0.50 1 calc PR C 3
H2E2 H 0.6951 0.2666 0.7715 0.232 Uiso 0.50 1 calc PR C 3
C3E C 0.7225(8) 0.3532(13) 0.8455(13) 0.216(7) Uiso 0.50 1 d PDU C 3
H3E1 H 0.7488 0.3797 0.8562 0.260 Uiso 0.50 1 calc PR C 3
H3E2 H 0.6988 0.3865 0.8209 0.260 Uiso 0.50 1 calc PR C 3
C4E C 0.7230(9) 0.3288(13) 0.9296(15) 0.238(8) Uiso 0.50 1 d PDU C 3
H4E1 H 0.7036 0.2886 0.9214 0.286 Uiso 0.50 1 calc PR C 3
H4E2 H 0.7517 0.3139 0.9679 0.286 Uiso 0.50 1 calc PR C 3
C5E C 0.7095(9) 0.3877(14) 0.9670(15) 0.204(5) Uiso 0.50 1 d PDU C 3
H5E1 H 0.7176 0.4313 0.9463 0.306 Uiso 0.50 1 calc PR C 3
H5E2 H 0.7227 0.3855 1.0310 0.306 Uiso 0.50 1 calc PR C 3
H5E3 H 0.6788 0.3864 0.9492 0.306 Uiso 0.50 1 calc PR C 3

loop_
_atom_site_aniso_label
_atom_site_aniso_U_11
_atom_site_aniso_U_22
_atom_site_aniso_U_33
_atom_site_aniso_U_23
_atom_site_aniso_U_13
_atom_site_aniso_U_12
Sc1 0.0305(3) 0.0250(3) 0.0221(3) -0.0029(2) 0.0132(2) -0.0016(2)
P1 0.0380(4) 0.0271(4) 0.0308(4) -0.0051(3) 0.0149(3) -0.0016(3)
P2 0.0356(4) 0.0267(4) 0.0297(4) -0.0061(3) 0.0170(3) -0.0035(3)
P3 0.0343(4) 0.0330(4) 0.0205(4) -0.0006(3) 0.0134(3) -0.0010(3)
N1 0.0331(13) 0.0265(12) 0.0291(13) -0.0054(10) 0.0153(11) -0.0035(10)
C1 0.049(2) 0.0316(16) 0.0390(17) -0.0119(13) 0.0187(16) -0.0001(14)
C2 0.064(3) 0.058(2) 0.057(2) -0.0167(19) 0.027(2) 0.018(2)
C3 0.060(2) 0.0434(19) 0.0385(18) -0.0148(15) 0.0264(17) -0.0089(16)
C4 0.053(2) 0.0309(16) 0.0386(18) -0.0001(14) 0.0152(16) -0.0014(14)
C5 0.103(3) 0.0321(18) 0.057(2) 0.0001(17) 0.033(2) -0.010(2)
C6 0.062(2) 0.0426(19) 0.0401(18) 0.0028(15) 0.0252(17) -0.0057(16)
C7 0.0370(17) 0.0294(15) 0.0305(15) -0.0035(12) 0.0157(13) -0.0038(12)
C8 0.0414(18) 0.0308(16) 0.0350(16) -0.0088(13) 0.0132(14) -0.0066(13)
C9 0.0404(19) 0.0431(18) 0.0394(18) -0.0079(14) 0.0146(15) -0.0091(15)
C10 0.043(2) 0.058(2) 0.060(2) -0.0194(19) 0.0079(19) -0.0091(17)
C11 0.0321(17) 0.0461(18) 0.0406(18) -0.0045(14) 0.0148(14) -0.0035(14)
C12 0.0355(17) 0.0333(15) 0.0342(16) -0.0049(13) 0.0164(14) -0.0027(13)
C13 0.0352(16) 0.0294(14) 0.0268(14) -0.0021(12) 0.0149(13) -0.0057(12)
C14 0.0319(15) 0.0292(14) 0.0262(14) -0.0005(11) 0.0128(12) 0.0009(12)
C15 0.0390(17) 0.0331(16) 0.0345(16) -0.0029(13) 0.0181(14) -0.0046(13)
C16 0.0418(18) 0.0457(18) 0.0335(16) 0.0010(14) 0.0227(15) -0.0024(14)
C17 0.0432(18) 0.0405(17) 0.0272(15) -0.0005(13) 0.0177(14) 0.0046(14)
C18 0.061(2) 0.051(2) 0.0378(18) -0.0050(16) 0.0292(17) 0.0046(17)
C19 0.0416(17) 0.0315(15) 0.0266(15) -0.0026(12) 0.0142(13) 0.0007(13)
C20 0.0349(16) 0.0277(14) 0.0245(14) -0.0024(11) 0.0139(12) -0.0008(12)
C21 0.0479(19) 0.0311(15) 0.0318(16) 0.0010(12) 0.0216(15) -0.0008(13)
C22 0.066(2) 0.0320(17) 0.0424(19) 0.0005(14) 0.0240(18) 0.0052(16)
C23 0.0452(19) 0.0424(18) 0.0359(17) 0.0010(14) 0.0164(15) 0.0042(15)
C24 0.0409(18) 0.0309(15) 0.0410(17) -0.0147(13) 0.0214(15) -0.0072(13)
C25 0.050(2) 0.050(2) 0.065(2) -0.0242(18) 0.0334(19) -0.0188(17)
C26 0.0426(19) 0.0402(18) 0.0437(19) -0.0161(15) 0.0082(16) 0.0003(15)
C27 0.0357(16) 0.0287(14) 0.0205(13) -0.0015(11) 0.0136(12) -0.0012(12)
C28 0.0447(18) 0.0328(15) 0.0266(15) -0.0002(12) 0.0165(14) -0.0030(13)
C29 0.052(2) 0.0482(19) 0.0278(16) 0.0010(14) 0.0201(15) -0.0082(16)
C30 0.047(2) 0.0509(19) 0.0269(16) -0.0003(14) 0.0155(15) -0.0049(15)
C31 0.0402(18) 0.0497(19) 0.0290(16) -0.0034(14) 0.0139(14) -0.0086(15)
C32 0.0360(16) 0.0387(16) 0.0273(15) -0.0001(13) 0.0144(13) -0.0027(13)
C33 0.0499(19) 0.0387(17) 0.0283(15) -0.0034(13) 0.0220(15) -0.0121(14)
C34 0.049(2) 0.067(2) 0.045(2) -0.0157(18) 0.0235(17) -0.0131(18)
C35 0.067(3) 0.0392(19) 0.068(3) 0.0012(18) 0.035(2) -0.0121(18)
C36 0.055(2) 0.063(2) 0.0283(17) -0.0021(16) 0.0135(16) -0.0130(18)
C37 0.073(3) 0.058(2) 0.0357(19) -0.0069(17) 0.0251(19) -0.017(2)
C38 0.089(3) 0.074(3) 0.037(2) 0.001(2) 0.017(2) 0.010(2)
C39 0.0377(17) 0.0454(18) 0.0267(15) -0.0034(13) 0.0148(13) -0.0080(14)
C40 0.048(2) 0.052(2) 0.054(2) 0.0019(17) 0.0307(18) 0.0002(17)
C41 0.056(2) 0.0452(19) 0.045(2) -0.0042(15) 0.0268(18) -0.0098(16)

loop_
_atom_type_symbol
_atom_type_description
_atom_type_scat_dispersion_real
_atom_type_scat_dispersion_imag
_atom_type_scat_source
C C 0.0033 0.0016 'International Tables Vol C Tables 4.2.6.8 and 6.1.1.4'
H H 0.0000 0.0000 'International Tables Vol C Tables 4.2.6.8 and 6.1.1.4'
N N 0.0061 0.0033 'International Tables Vol C Tables 4.2.6.8 and 6.1.1.4'
P P 0.1023 0.0942 'International Tables Vol C Tables 4.2.6.8 and 6.1.1.4'
Sc Sc 0.2519 0.3716 'International Tables Vol C Tables 4.2.6.8 and 6.1.1.4'

loop_
_geom_angle_atom_site_label_1
_geom_angle_atom_site_label_2
_geom_angle_atom_site_label_3
_geom_angle
_geom_angle_site_symmetry_1
_geom_angle_site_symmetry_3
_geom_angle_publ_flag
N1 Sc1 P3 137.45(7) . 2_655 ?
N1 Sc1 P3 137.11(7) . . ?
P3 Sc1 P3 85.44(3) 2_655 . ?
N1 Sc1 P1 70.97(6) . . ?
P3 Sc1 P1 93.20(3) 2_655 . ?
P3 Sc1 P1 114.15(3) . . ?
N1 Sc1 P2 70.48(6) . . ?
P3 Sc1 P2 115.93(3) 2_655 . ?
P3 Sc1 P2 93.87(3) . . ?
P1 Sc1 P2 141.45(3) . . ?
C7 P1 C1 103.94(15) . . ?
C7 P1 C4 103.58(15) . . ?
C1 P1 C4 103.34(15) . . ?
C7 P1 Sc1 94.12(10) . . ?
C1 P1 Sc1 126.28(11) . . ?
C4 P1 Sc1 121.01(11) . . ?
C20 P2 C24 103.76(13) . . ?
C20 P2 C21 102.20(14) . . ?
C24 P2 C21 103.49(14) . . ?
C20 P2 Sc1 94.80(9) . . ?
C24 P2 Sc1 125.14(11) . . ?
C21 P2 Sc1 122.42(10) . . ?
C27 P3 Sc1 133.87(10) . 2_655 ?
C27 P3 Sc1 131.28(10) . . ?
Sc1 P3 Sc1 94.53(3) 2_655 . ?
C14 N1 C13 115.5(2) . . ?
C14 N1 Sc1 123.01(19) . . ?
C13 N1 Sc1 121.47(18) . . ?
C2 C1 C3 111.2(3) . . ?
C2 C1 P1 108.4(2) . . ?
C3 C1 P1 113.3(2) . . ?
C2 C1 H1 107.9 . . ?
C3 C1 H1 107.9 . . ?
P1 C1 H1 107.9 . . ?
C1 C2 H2A 109.5 . . ?
C1 C2 H2B 109.5 . . ?
H2A C2 H2B 109.5 . . ?
C1 C2 H2C 109.5 . . ?
H2A C2 H2C 109.5 . . ?
H2B C2 H2C 109.5 . . ?
C1 C3 H3A 109.5 . . ?
C1 C3 H3B 109.5 . . ?
H3A C3 H3B 109.5 . . ?
C1 C3 H3C 109.5 . . ?
H3A C3 H3C 109.5 . . ?
H3B C3 H3C 109.5 . . ?
C6 C4 C5 109.5(3) . . ?
C6 C4 P1 108.9(2) . . ?
C5 C4 P1 115.6(2) . . ?
C6 C4 H4 107.5 . . ?
C5 C4 H4 107.5 . . ?
P1 C4 H4 107.5 . . ?
C4 C5 H5A 109.5 . . ?
C4 C5 H5B 109.5 . . ?
H5A C5 H5B 109.5 . . ?
C4 C5 H5C 109.5 . . ?
H5A C5 H5C 109.5 . . ?
H5B C5 H5C 109.5 . . ?
C4 C6 H6A 109.5 . . ?
C4 C6 H6B 109.5 . . ?
H6A C6 H6B 109.5 . . ?
C4 C6 H6C 109.5 . . ?
H6A C6 H6C 109.5 . . ?
H6B C6 H6C 109.5 . . ?
C8 C7 C13 119.8(3) . . ?
C8 C7 P1 124.0(2) . . ?
C13 C7 P1 116.2(2) . . ?
C9 C8 C7 122.7(3) . . ?
C9 C8 H8 118.6 . . ?
C7 C8 H8 118.6 . . ?
C8 C9 C11 116.9(3) . . ?
C8 C9 C10 121.6(3) . . ?
C11 C9 C10 121.4(3) . . ?
C9 C10 H10A 109.5 . . ?
C9 C10 H10B 109.5 . . ?
H10A C10 H10B 109.5 . . ?
C9 C10 H10C 109.5 . . ?
H10A C10 H10C 109.5 . . ?
H10B C10 H10C 109.5 . . ?
C12 C11 C9 121.4(3) . . ?
C12 C11 H11 119.3 . . ?
C9 C11 H11 119.3 . . ?
C11 C12 C13 121.9(3) . . ?
C11 C12 H12 119.0 . . ?
C13 C12 H12 119.0 . . ?
C12 C13 C7 117.1(3) . . ?
C12 C13 N1 122.6(3) . . ?
C7 C13 N1 120.2(3) . . ?
C20 C14 N1 121.0(2) . . ?
C20 C14 C15 116.8(3) . . ?
N1 C14 C15 122.2(3) . . ?
C16 C15 C14 121.5(3) . . ?
C16 C15 H15 119.3 . . ?
C14 C15 H15 119.3 . . ?
C15 C16 C17 121.7(3) . . ?
C15 C16 H16 119.2 . . ?
C17 C16 H16 119.2 . . ?
C19 C17 C16 117.1(3) . . ?
C19 C17 C18 121.5(3) . . ?
C16 C17 C18 121.3(3) . . ?
C17 C18 H18A 109.5 . . ?
C17 C18 H18B 109.5 . . ?
H18A C18 H18B 109.5 . . ?
C17 C18 H18C 109.5 . . ?
H18A C18 H18C 109.5 . . ?
H18B C18 H18C 109.5 . . ?
C17 C19 C20 122.3(3) . . ?
C17 C19 H19 118.9 . . ?
C20 C19 H19 118.9 . . ?
C19 C20 C14 120.6(3) . . ?
C19 C20 P2 123.9(2) . . ?
C14 C20 P2 115.5(2) . . ?
C23 C21 C22 108.8(3) . . ?
C23 C21 P2 109.5(2) . . ?
C22 C21 P2 115.3(2) . . ?
C23 C21 H21 107.7 . . ?
C22 C21 H21 107.7 . . ?
P2 C21 H21 107.7 . . ?
C21 C22 H22A 109.5 . . ?
C21 C22 H22B 109.5 . . ?
H22A C22 H22B 109.5 . . ?
C21 C22 H22C 109.5 . . ?
H22A C22 H22C 109.5 . . ?
H22B C22 H22C 109.5 . . ?
C21 C23 H23A 109.5 . . ?
C21 C23 H23B 109.5 . . ?
H23A C23 H23B 109.5 . . ?
C21 C23 H23C 109.5 . . ?
H23A C23 H23C 109.5 . . ?
H23B C23 H23C 109.5 . . ?
C26 C24 C25 111.7(3) . . ?
C26 C24 P2 112.0(2) . . ?
C25 C24 P2 108.3(2) . . ?
C26 C24 H24 108.2 . . ?
C25 C24 H24 108.2 . . ?
P2 C24 H24 108.2 . . ?
C24 C25 H25A 109.5 . . ?
C24 C25 H25B 109.5 . . ?
H25A C25 H25B 109.5 . . ?
C24 C25 H25C 109.5 . . ?
H25A C25 H25C 109.5 . . ?
H25B C25 H25C 109.5 . . ?
C24 C26 H26A 109.5 . . ?
C24 C26 H26B 109.5 . . ?
H26A C26 H26B 109.5 . . ?
C24 C26 H26C 109.5 . . ?
H26A C26 H26C 109.5 . . ?
H26B C26 H26C 109.5 . . ?
C32 C27 C28 116.8(3) . . ?
C32 C27 P3 121.9(2) . . ?
C28 C27 P3 121.3(2) . . ?
C29 C28 C27 120.2(3) . . ?
C29 C28 C33 116.5(3) . . ?
C27 C28 C33 123.3(3) . . ?
C30 C29 C28 123.0(3) . . ?
C30 C29 H29 118.5 . . ?
C28 C29 H29 118.5 . . ?
C31 C30 C29 116.7(3) . . ?
C31 C30 C36 121.7(3) . . ?
C29 C30 C36 121.6(3) . . ?
C30 C31 C32 122.9(3) . . ?
C30 C31 H31 118.6 . . ?
C32 C31 H31 118.6 . . ?
C31 C32 C27 120.5(3) . . ?
C31 C32 C39 115.7(3) . . ?
C27 C32 C39 123.8(3) . . ?
C28 C33 C34 112.4(3) . . ?
C28 C33 C35 109.5(3) . . ?
C34 C33 C35 111.3(3) . . ?
C28 C33 H33 107.9 . . ?
C34 C33 H33 107.9 . . ?
C35 C33 H33 107.9 . . ?
C33 C34 H34A 109.5 . . ?
C33 C34 H34B 109.5 . . ?
H34A C34 H34B 109.5 . . ?
C33 C34 H34C 109.5 . . ?
H34A C34 H34C 109.5 . . ?
H34B C34 H34C 109.5 . . ?
C33 C35 H35A 109.5 . . ?
C33 C35 H35B 109.5 . . ?
H35A C35 H35B 109.5 . . ?
C33 C35 H35C 109.5 . . ?
H35A C35 H35C 109.5 . . ?
H35B C35 H35C 109.5 . . ?
C37 C36 C38 110.9(3) . . ?
C37 C36 C30 112.1(3) . . ?
C38 C36 C30 111.5(3) . . ?
C37 C36 H36 107.4 . . ?
C38 C36 H36 107.4 . . ?
C30 C36 H36 107.4 . . ?
C36 C37 H37A 109.5 . . ?
C36 C37 H37B 109.5 . . ?
H37A C37 H37B 109.5 . . ?
C36 C37 H37C 109.5 . . ?
H37A C37 H37C 109.5 . . ?
H37B C37 H37C 109.5 . . ?
C36 C38 H38A 109.5 . . ?
C36 C38 H38B 109.5 . . ?
H38A C38 H38B 109.5 . . ?
C36 C38 H38C 109.5 . . ?
H38A C38 H38C 109.5 . . ?
H38B C38 H38C 109.5 . . ?
C32 C39 C41 111.8(3) . . ?
C32 C39 C40 110.2(3) . . ?
C41 C39 C40 110.8(3) . . ?
C32 C39 H39 108.0 . . ?
C41 C39 H39 108.0 . . ?
C40 C39 H39 108.0 . . ?
C39 C40 H40A 109.5 . . ?
C39 C40 H40B 109.5 . . ?
H40A C40 H40B 109.5 . . ?
C39 C40 H40C 109.5 . . ?
H40A C40 H40C 109.5 . . ?
H40B C40 H40C 109.5 . . ?
C39 C41 H41A 109.5 . . ?
C39 C41 H41B 109.5 . . ?
H41A C41 H41B 109.5 . . ?
C39 C41 H41C 109.5 . . ?
H41A C41 H41C 109.5 . . ?
H41B C41 H41C 109.5 . . ?
C2S C1S H1S1 109.5 . . ?
C2S C1S H1S2 109.5 . . ?
H1S1 C1S H1S2 109.5 . . ?
C2S C1S H1S3 109.5 . . ?
H1S1 C1S H1S3 109.5 . . ?
H1S2 C1S H1S3 109.5 . . ?
C3S C2S C1S 104.7(15) . . ?
C3S C2S H2S1 110.8 . . ?
C1S C2S H2S1 110.8 . . ?
C3S C2S H2S2 110.8 . . ?
C1S C2S H2S2 110.8 . . ?
H2S1 C2S H2S2 108.9 . . ?
C2S C3S C4S 112.5(16) . . ?
C2S C3S H3S1 109.1 . . ?
C4S C3S H3S1 109.1 . . ?
C2S C3S H3S2 109.1 . . ?
C4S C3S H3S2 109.1 . . ?
H3S1 C3S H3S2 107.8 . . ?
C5S C4S C3S 108.0(16) . . ?
C5S C4S H4S1 110.1 . . ?
C3S C4S H4S1 110.1 . . ?
C5S C4S H4S2 110.1 . . ?
C3S C4S H4S2 110.1 . . ?
H4S1 C4S H4S2 108.4 . . ?
C4S C5S H5S1 109.5 . . ?
C4S C5S H5S2 109.5 . . ?
H5S1 C5S H5S2 109.5 . . ?
C4S C5S H5S3 109.5 . . ?
H5S1 C5S H5S3 109.5 . . ?
H5S2 C5S H5S3 109.5 . . ?
C2D C1D H1D1 109.5 . . ?
C2D C1D H1D2 109.5 . . ?
H1D1 C1D H1D2 109.5 . . ?
C2D C1D H1D3 109.5 . . ?
H1D1 C1D H1D3 109.5 . . ?
H1D2 C1D H1D3 109.5 . . ?
C1D C2D C3D 115(2) . . ?
C1D C2D H2D1 108.4 . . ?
C3D C2D H2D1 108.4 . . ?
C1D C2D H2D2 108.4 . . ?
C3D C2D H2D2 108.4 . . ?
H2D1 C2D H2D2 107.5 . . ?
C2D C3D C4D 109.4(19) . . ?
C2D C3D H3D1 109.8 . . ?
C4D C3D H3D1 109.8 . . ?
C2D C3D H3D2 109.8 . . ?
C4D C3D H3D2 109.8 . . ?
H3D1 C3D H3D2 108.2 . . ?
C5D C4D C3D 99.1(18) . . ?
C5D C4D H4D1 111.9 . . ?
C3D C4D H4D1 111.9 . . ?
C5D C4D H4D2 111.9 . . ?
C3D C4D H4D2 111.9 . . ?
H4D1 C4D H4D2 109.6 . . ?
C4D C5D H5D1 109.5 . . ?
C4D C5D H5D2 109.5 . . ?
H5D1 C5D H5D2 109.5 . . ?
C4D C5D H5D3 109.5 . . ?
H5D1 C5D H5D3 109.5 . . ?
H5D2 C5D H5D3 109.5 . . ?
C2E C1E H1E1 109.5 . . ?
C2E C1E H1E2 109.5 . . ?
H1E1 C1E H1E2 109.5 . . ?
C2E C1E H1E3 109.5 . . ?
H1E1 C1E H1E3 109.5 . . ?
H1E2 C1E H1E3 109.5 . . ?
C1E C2E C3E 97.8(16) . . ?
C1E C2E H2E1 112.2 . . ?
C3E C2E H2E1 112.2 . . ?
C1E C2E H2E2 112.2 . . ?
C3E C2E H2E2 112.2 . . ?
H2E1 C2E H2E2 109.8 . . ?
C4E C3E C2E 117(2) . . ?
C4E C3E H3E1 108.1 . . ?
C2E C3E H3E1 108.1 . . ?
C4E C3E H3E2 108.1 . . ?
C2E C3E H3E2 108.1 . . ?
H3E1 C3E H3E2 107.3 . . ?
C5E C4E C3E 105.5(18) . . ?
C5E C4E H4E1 110.6 . . ?
C3E C4E H4E1 110.6 . . ?
C5E C4E H4E2 110.6 . . ?
C3E C4E H4E2 110.6 . . ?
H4E1 C4E H4E2 108.8 . . ?
C4E C5E H5E1 109.5 . . ?
C4E C5E H5E2 109.5 . . ?
H5E1 C5E H5E2 109.5 . . ?
C4E C5E H5E3 109.5 . . ?
H5E1 C5E H5E3 109.5 . . ?
H5E2 C5E H5E3 109.5 . . ?

loop_
_geom_bond_atom_site_label_1
_geom_bond_atom_site_label_2
_geom_bond_distance
_geom_bond_site_symmetry_2
_geom_bond_publ_flag
Sc1 N1 2.190(2) . ?
Sc1 P3 2.5446(8) 2_655 ?
Sc1 P3 2.5527(10) . ?
Sc1 P1 2.8204(9) . ?
Sc1 P2 2.8430(9) . ?
P1 C7 1.814(3) . ?
P1 C1 1.852(3) . ?
P1 C4 1.875(3) . ?
P2 C20 1.820(3) . ?
P2 C24 1.855(3) . ?
P2 C21 1.874(3) . ?
P3 C27 1.846(3) . ?
P3 Sc1 2.5446(8) 2_655 ?
N1 C14 1.411(3) . ?
N1 C13 1.414(4) . ?
C1 C2 1.528(5) . ?
C1 C3 1.529(5) . ?
C1 H1 1.0000 . ?
C2 H2A 0.9800 . ?
C2 H2B 0.9800 . ?
C2 H2C 0.9800 . ?
C3 H3A 0.9800 . ?
C3 H3B 0.9800 . ?
C3 H3C 0.9800 . ?
C4 C6 1.528(5) . ?
C4 C5 1.538(5) . ?
C4 H4 1.0000 . ?
C5 H5A 0.9800 . ?
C5 H5B 0.9800 . ?
C5 H5C 0.9800 . ?
C6 H6A 0.9800 . ?
C6 H6B 0.9800 . ?
C6 H6C 0.9800 . ?
C7 C8 1.394(4) . ?
C7 C13 1.413(4) . ?
C8 C9 1.388(5) . ?
C8 H8 0.9500 . ?
C9 C11 1.396(5) . ?
C9 C10 1.508(5) . ?
C10 H10A 0.9800 . ?
C10 H10B 0.9800 . ?
C10 H10C 0.9800 . ?
C11 C12 1.380(4) . ?
C11 H11 0.9500 . ?
C12 C13 1.401(4) . ?
C12 H12 0.9500 . ?
C14 C20 1.410(4) . ?
C14 C15 1.416(4) . ?
C15 C16 1.382(4) . ?
C15 H15 0.9500 . ?
C16 C17 1.399(5) . ?
C16 H16 0.9500 . ?
C17 C19 1.389(4) . ?
C17 C18 1.511(4) . ?
C18 H18A 0.9800 . ?
C18 H18B 0.9800 . ?
C18 H18C 0.9800 . ?
C19 C20 1.397(4) . ?
C19 H19 0.9500 . ?
C21 C23 1.528(5) . ?
C21 C22 1.536(4) . ?
C21 H21 1.0000 . ?
C22 H22A 0.9800 . ?
C22 H22B 0.9800 . ?
C22 H22C 0.9800 . ?
C23 H23A 0.9800 . ?
C23 H23B 0.9800 . ?
C23 H23C 0.9800 . ?
C24 C26 1.524(5) . ?
C24 C25 1.538(4) . ?
C24 H24 1.0000 . ?
C25 H25A 0.9800 . ?
C25 H25B 0.9800 . ?
C25 H25C 0.9800 . ?
C26 H26A 0.9800 . ?
C26 H26B 0.9800 . ?
C26 H26C 0.9800 . ?
C27 C32 1.415(4) . ?
C27 C28 1.429(4) . ?
C28 C29 1.393(4) . ?
C28 C33 1.521(4) . ?
C29 C30 1.390(5) . ?
C29 H29 0.9500 . ?
C30 C31 1.383(4) . ?
C30 C36 1.526(4) . ?
C31 C32 1.399(4) . ?
C31 H31 0.9500 . ?
C32 C39 1.520(4) . ?
C33 C34 1.529(5) . ?
C33 C35 1.531(5) . ?
C33 H33 1.0000 . ?
C34 H34A 0.9800 . ?
C34 H34B 0.9800 . ?
C34 H34C 0.9800 . ?
C35 H35A 0.9800 . ?
C35 H35B 0.9800 . ?
C35 H35C 0.9800 . ?
C36 C37 1.509(5) . ?
C36 C38 1.516(6) . ?
C36 H36 1.0000 . ?
C37 H37A 0.9800 . ?
C37 H37B 0.9800 . ?
C37 H37C 0.9800 . ?
C38 H38A 0.9800 . ?
C38 H38B 0.9800 . ?
C38 H38C 0.9800 . ?
C39 C41 1.527(5) . ?
C39 C40 1.531(5) . ?
C39 H39 1.0000 . ?
C40 H40A 0.9800 . ?
C40 H40B 0.9800 . ?
C40 H40C 0.9800 . ?
C41 H41A 0.9800 . ?
C41 H41B 0.9800 . ?
C41 H41C 0.9800 . ?
C1S C2S 1.382(17) . ?
C1S H1S1 0.9800 . ?
C1S H1S2 0.9800 . ?
C1S H1S3 0.9800 . ?
C2S C3S 1.374(14) . ?
C2S H2S1 0.9900 . ?
C2S H2S2 0.9900 . ?
C3S C4S 1.391(14) . ?
C3S H3S1 0.9900 . ?
C3S H3S2 0.9900 . ?
C4S C5S 1.278(16) . ?
C4S H4S1 0.9900 . ?
C4S H4S2 0.9900 . ?
C5S H5S1 0.9800 . ?
C5S H5S2 0.9800 . ?
C5S H5S3 0.9800 . ?
C1D C2D 1.389(18) . ?
C1D H1D1 0.9800 . ?
C1D H1D2 0.9800 . ?
C1D H1D3 0.9800 . ?
C2D C3D 1.402(16) . ?
C2D H2D1 0.9900 . ?
C2D H2D2 0.9900 . ?
C3D C4D 1.436(17) . ?
C3D H3D1 0.9900 . ?
C3D H3D2 0.9900 . ?
C4D C5D 1.401(18) . ?
C4D H4D1 0.9900 . ?
C4D H4D2 0.9900 . ?
C5D H5D1 0.9800 . ?
C5D H5D2 0.9800 . ?
C5D H5D3 0.9800 . ?
C1E C2E 1.376(17) . ?
C1E H1E1 0.9800 . ?
C1E H1E2 0.9800 . ?
C1E H1E3 0.9800 . ?
C2E C3E 1.469(16) . ?
C2E H2E1 0.9900 . ?
C2E H2E2 0.9900 . ?
C3E C4E 1.455(16) . ?
C3E H3E1 0.9900 . ?
C3E H3E2 0.9900 . ?
C4E C5E 1.442(18) . ?
C4E H4E1 0.9900 . ?
C4E H4E2 0.9900 . ?
C5E H5E1 0.9800 . ?
C5E H5E2 0.9800 . ?
C5E H5E3 0.9800 . ?

loop_
_geom_torsion_atom_site_label_1
_geom_torsion_atom_site_label_2
_geom_torsion_atom_site_label_3
_geom_torsion_atom_site_label_4
_geom_torsion
_geom_torsion_site_symmetry_1
_geom_torsion_site_symmetry_2
_geom_torsion_site_symmetry_3
_geom_torsion_site_symmetry_4
_geom_torsion_publ_flag
N1 Sc1 P1 C7 -28.93(11) . . . . ?
P3 Sc1 P1 C7 110.64(10) 2_655 . . . ?
P3 Sc1 P1 C7 -162.93(10) . . . . ?
P2 Sc1 P1 C7 -29.98(11) . . . . ?
N1 Sc1 P1 C1 -139.57(15) . . . . ?
P3 Sc1 P1 C1 -0.01(14) 2_655 . . . ?
P3 Sc1 P1 C1 86.42(14) . . . . ?
P2 Sc1 P1 C1 -140.62(14) . . . . ?
N1 Sc1 P1 C4 79.61(15) . . . . ?
P3 Sc1 P1 C4 -140.82(14) 2_655 . . . ?
P3 Sc1 P1 C4 -54.39(14) . . . . ?
P2 Sc1 P1 C4 78.57(14) . . . . ?
N1 Sc1 P2 C20 -27.46(12) . . . . ?
P3 Sc1 P2 C20 -161.62(10) 2_655 . . . ?
P3 Sc1 P2 C20 111.58(10) . . . . ?
P1 Sc1 P2 C20 -26.41(11) . . . . ?
N1 Sc1 P2 C24 -138.01(14) . . . . ?
P3 Sc1 P2 C24 87.83(13) 2_655 . . . ?
P3 Sc1 P2 C24 1.02(13) . . . . ?
P1 Sc1 P2 C24 -136.96(13) . . . . ?
N1 Sc1 P2 C21 80.28(14) . . . . ?
P3 Sc1 P2 C21 -53.88(12) 2_655 . . . ?
P3 Sc1 P2 C21 -140.69(12) . . . . ?
P1 Sc1 P2 C21 81.33(13) . . . . ?
N1 Sc1 P3 C27 4.82(16) . . . . ?
P3 Sc1 P3 C27 -176.14(12) 2_655 . . . ?
P1 Sc1 P3 C27 92.40(12) . . . . ?
P2 Sc1 P3 C27 -60.40(12) . . . . ?
N1 Sc1 P3 Sc1 178.94(9) . . . 2_655 ?
P3 Sc1 P3 Sc1 -2.02(4) 2_655 . . 2_655 ?
P1 Sc1 P3 Sc1 -93.48(3) . . . 2_655 ?
P2 Sc1 P3 Sc1 113.72(3) . . . 2_655 ?
P3 Sc1 N1 C14 143.81(18) 2_655 . . . ?
P3 Sc1 N1 C14 -37.6(3) . . . . ?
P1 Sc1 N1 C14 -142.9(2) . . . . ?
P2 Sc1 N1 C14 36.36(19) . . . . ?
P3 Sc1 N1 C13 -35.0(2) 2_655 . . . ?
P3 Sc1 N1 C13 143.59(18) . . . . ?
P1 Sc1 N1 C13 38.24(19) . . . . ?
P2 Sc1 N1 C13 -142.5(2) . . . . ?
C7 P1 C1 C2 178.8(3) . . . . ?
C4 P1 C1 C2 70.9(3) . . . . ?
Sc1 P1 C1 C2 -75.3(3) . . . . ?
C7 P1 C1 C3 -57.3(3) . . . . ?
C4 P1 C1 C3 -165.2(3) . . . . ?
Sc1 P1 C1 C3 48.6(3) . . . . ?
C7 P1 C4 C6 46.1(3) . . . . ?
C1 P1 C4 C6 154.3(2) . . . . ?
Sc1 P1 C4 C6 -57.3(3) . . . . ?
C7 P1 C4 C5 -77.7(3) . . . . ?
C1 P1 C4 C5 30.5(3) . . . . ?
Sc1 P1 C4 C5 178.9(2) . . . . ?
C1 P1 C7 C8 -26.0(3) . . . . ?
C4 P1 C7 C8 81.7(3) . . . . ?
Sc1 P1 C7 C8 -155.0(3) . . . . ?
C1 P1 C7 C13 154.0(2) . . . . ?
C4 P1 C7 C13 -98.2(2) . . . . ?
Sc1 P1 C7 C13 25.0(2) . . . . ?
C13 C7 C8 C9 -1.1(5) . . . . ?
P1 C7 C8 C9 179.0(2) . . . . ?
C7 C8 C9 C11 0.4(5) . . . . ?
C7 C8 C9 C10 -178.8(3) . . . . ?
C8 C9 C11 C12 0.5(5) . . . . ?
C10 C9 C11 C12 179.7(3) . . . . ?
C9 C11 C12 C13 -0.7(5) . . . . ?
C11 C12 C13 C7 -0.1(4) . . . . ?
C11 C12 C13 N1 -177.4(3) . . . . ?
C8 C7 C13 C12 0.9(4) . . . . ?
P1 C7 C13 C12 -179.2(2) . . . . ?
C8 C7 C13 N1 178.3(3) . . . . ?
P1 C7 C13 N1 -1.7(4) . . . . ?
C14 N1 C13 C12 -37.8(4) . . . . ?
Sc1 N1 C13 C12 141.1(2) . . . . ?
C14 N1 C13 C7 145.0(3) . . . . ?
Sc1 N1 C13 C7 -36.1(3) . . . . ?
C13 N1 C14 C20 144.6(3) . . . . ?
Sc1 N1 C14 C20 -34.3(4) . . . . ?
C13 N1 C14 C15 -37.3(4) . . . . ?
Sc1 N1 C14 C15 143.8(2) . . . . ?
C20 C14 C15 C16 -2.1(5) . . . . ?
N1 C14 C15 C16 179.7(3) . . . . ?
C14 C15 C16 C17 0.2(5) . . . . ?
C15 C16 C17 C19 1.7(5) . . . . ?
C15 C16 C17 C18 -177.7(3) . . . . ?
C16 C17 C19 C20 -1.8(5) . . . . ?
C18 C17 C19 C20 177.7(3) . . . . ?
C17 C19 C20 C14 -0.1(5) . . . . ?
C17 C19 C20 P2 -177.5(2) . . . . ?
N1 C14 C20 C19 -179.7(3) . . . . ?
C15 C14 C20 C19 2.0(4) . . . . ?
N1 C14 C20 P2 -2.2(4) . . . . ?
C15 C14 C20 P2 179.5(2) . . . . ?
C24 P2 C20 C19 -30.6(3) . . . . ?
C21 P2 C20 C19 76.7(3) . . . . ?
Sc1 P2 C20 C19 -158.6(2) . . . . ?
C24 P2 C20 C14 151.9(2) . . . . ?
C21 P2 C20 C14 -100.7(2) . . . . ?
Sc1 P2 C20 C14 24.0(2) . . . . ?
C20 P2 C21 C23 47.7(2) . . . . ?
C24 P2 C21 C23 155.3(2) . . . . ?
Sc1 P2 C21 C23 -56.1(2) . . . . ?
C20 P2 C21 C22 -75.3(3) . . . . ?
C24 P2 C21 C22 32.2(3) . . . . ?
Sc1 P2 C21 C22 -179.2(2) . . . . ?
C20 P2 C24 C26 -56.0(2) . . . . ?
C21 P2 C24 C26 -162.5(2) . . . . ?
Sc1 P2 C24 C26 50.1(3) . . . . ?
C20 P2 C24 C25 -179.7(2) . . . . ?
C21 P2 C24 C25 73.9(3) . . . . ?
Sc1 P2 C24 C25 -73.5(3) . . . . ?
Sc1 P3 C27 C32 -30.8(3) 2_655 . . . ?
Sc1 P3 C27 C32 141.1(2) . . . . ?
Sc1 P3 C27 C28 152.45(19) 2_655 . . . ?
Sc1 P3 C27 C28 -35.7(3) . . . . ?
C32 C27 C28 C29 -1.2(4) . . . . ?
P3 C27 C28 C29 175.7(3) . . . . ?
C32 C27 C28 C33 179.4(3) . . . . ?
P3 C27 C28 C33 -3.7(4) . . . . ?
C27 C28 C29 C30 -0.6(5) . . . . ?
C33 C28 C29 C30 178.8(3) . . . . ?
C28 C29 C30 C31 1.9(5) . . . . ?
C28 C29 C30 C36 -176.1(3) . . . . ?
C29 C30 C31 C32 -1.3(5) . . . . ?
C36 C30 C31 C32 176.7(3) . . . . ?
C30 C31 C32 C27 -0.6(5) . . . . ?
C30 C31 C32 C39 180.0(3) . . . . ?
C28 C27 C32 C31 1.8(4) . . . . ?
P3 C27 C32 C31 -175.1(2) . . . . ?
C28 C27 C32 C39 -178.8(3) . . . . ?
P3 C27 C32 C39 4.4(4) . . . . ?
C29 C28 C33 C34 -49.9(4) . . . . ?
C27 C28 C33 C34 129.5(3) . . . . ?
C29 C28 C33 C35 74.3(4) . . . . ?
C27 C28 C33 C35 -106.4(3) . . . . ?
C31 C30 C36 C37 -117.5(4) . . . . ?
C29 C30 C36 C37 60.3(5) . . . . ?
C31 C30 C36 C38 117.5(4) . . . . ?
C29 C30 C36 C38 -64.6(5) . . . . ?
C31 C32 C39 C41 53.4(4) . . . . ?
C27 C32 C39 C41 -126.1(3) . . . . ?
C31 C32 C39 C40 -70.4(4) . . . . ?
C27 C32 C39 C40 110.2(3) . . . . ?
C1S C2S C3S C4S -179(2) . . . . ?
C2S C3S C4S C5S 167(2) . . . . ?
C1D C2D C3D C4D -37(4) . . . . ?
C2D C3D C4D C5D 176(3) . . . . ?
C1E C2E C3E C4E 167(3) . . . . ?
C2E C3E C4E C5E -157(2) . . . . ?
